data_4112238
loop_
_publ_author_name
'Gary A. Molander'
'David J. St. Jean'
'Julia Haas'

_publ_section_title
;
 Toward a General Route to the Eunicellin Diterpenes: The Asymmetric Total
 Synthesis of Deacetoxyalcyonin Acetate
;
_journal_name_full 'Journal of the American Chemical Society'
_journal_page_first 1642
_journal_page_last 1643
_journal_paper_doi 10.1021/ja0398464
_journal_volume 126
_journal_year 2004
_chemical_formula_sum 'C22 H34 O4'
_chemical_formula_weight 362.49
_space_group_IT_number 19
_symmetry_cell_setting orthorhombic
_symmetry_Int_Tables_number 19
_symmetry_space_group_name_Hall 'P 2ac 2ab'
_symmetry_space_group_name_H-M 'P 21 21 21'
_atom_sites_solution_hydrogens geom
_atom_sites_solution_primary direct
_audit_creation_method SHELXL-97
_cell_angle_alpha 90.00
_cell_angle_beta 90.00
_cell_angle_gamma 90.00
_cell_formula_units_Z 4
_cell_length_a 8.6523(16)
_cell_length_b 13.943(3)
_cell_length_c 17.078(3)
_cell_measurement_temperature 143(1)
_cell_volume 2060.3(7)
_computing_data_collection 'CrystalClear (Rigaku, 1999)'
_computing_data_reduction 'CrystalClear (Rigaku, 1999)'
_computing_structure_refinement 'SHELXL-97 (Sheldrick, 1997)'
_computing_structure_solution 'SIR97 (Altomare, 1999)'
_diffrn_ambient_temperature 143(1)
_diffrn_measured_fraction_theta_full 0.998
_diffrn_measured_fraction_theta_max 0.998
_diffrn_measurement_device 'CCD Area Detector'
_diffrn_measurement_device_type 'Rigaku Mercury'
_diffrn_measurement_method 'phi and omega rotations'
_diffrn_radiation_monochromator graphite
_diffrn_radiation_source 'rotating anode'
_diffrn_radiation_type MoK\a
_diffrn_radiation_wavelength 0.71069
_diffrn_reflns_av_R_equivalents 0.0439
_diffrn_reflns_av_sigmaI/netI 0.0470
_diffrn_reflns_limit_h_max 8
_diffrn_reflns_limit_h_min -10
_diffrn_reflns_limit_k_max 15
_diffrn_reflns_limit_k_min -16
_diffrn_reflns_limit_l_max 20
_diffrn_reflns_limit_l_min -14
_diffrn_reflns_number 11925
_diffrn_reflns_theta_full 25.33
_diffrn_reflns_theta_max 25.33
_diffrn_reflns_theta_min 2.64
_exptl_absorpt_coefficient_mu 0.078
_exptl_crystal_density_diffrn 1.169
_exptl_crystal_F_000 792
_exptl_crystal_size_max 0.32
_exptl_crystal_size_mid 0.15
_exptl_crystal_size_min 0.04
_refine_diff_density_max 0.225
_refine_diff_density_min -0.219
_refine_diff_density_rms 0.050
_refine_ls_extinction_coef 0.005(2)
_refine_ls_extinction_expression Fc^*^=kFc[1+0.001xFc^2^\l^3^/sin(2\q)]^-1/4^
_refine_ls_extinction_method SHELXL
_refine_ls_goodness_of_fit_ref 1.064
_refine_ls_hydrogen_treatment constr
_refine_ls_matrix_type full
_refine_ls_number_parameters 242
_refine_ls_number_reflns 3770
_refine_ls_number_restraints 0
_refine_ls_restrained_S_all 1.064
_refine_ls_R_factor_all 0.0787
_refine_ls_R_factor_gt 0.0656
_refine_ls_shift/su_max 0.000
_refine_ls_shift/su_mean 0.000
_refine_ls_structure_factor_coef Fsqd
_refine_ls_weighting_details 'calc w=1/[\s^2^(Fo^2^)+(0.0921P)^2^+0.8109P] where P=(Fo^2^+2Fc^2^)/3'
_refine_ls_weighting_scheme calc
_refine_ls_wR_factor_gt 0.1636
_refine_ls_wR_factor_ref 0.1764
_reflns_number_gt 3110
_reflns_number_total 3770
_reflns_threshold_expression >2sigma(I)
_cod_data_source_file ja0398464si20031203_080212_5.cif
_cod_data_source_block cmpd2
_cod_original_cell_volume 2060.4(7)
_cod_original_sg_symbol_H-M 'P 21 21 21 '
_cod_database_code 4112238

loop_
_symmetry_equiv_pos_as_xyz
'x, y, z'
'x+1/2, -y+1/2, -z'
'-x, y+1/2, -z+1/2'
'-x+1/2, -y, z+1/2'

loop_
_atom_site_label
_atom_site_type_symbol
_atom_site_fract_x
_atom_site_fract_y
_atom_site_fract_z
_atom_site_U_iso_or_equiv
_atom_site_adp_type
_atom_site_occupancy
_atom_site_symmetry_multiplicity
_atom_site_calc_flag
_atom_site_refinement_flags
C1 C 0.6531(4) 0.4767(2) 0.55948(19) 0.0421(8) Uani 1 1 d .
C2 C 0.6051(4) 0.4424(2) 0.47883(18) 0.0370(7) Uani 1 1 d .
H2 H 0.5907 0.3728 0.4816 0.049 Uiso 1 1 calc R
C3 C 0.7272(4) 0.4626(2) 0.41508(18) 0.0386(7) Uani 1 1 d .
H3 H 0.7780 0.5239 0.4263 0.051 Uiso 1 1 calc R
C4 C 0.8503(4) 0.3853(3) 0.4032(2) 0.0455(8) Uani 1 1 d .
H4A H 0.9218 0.4067 0.3631 0.060 Uiso 1 1 calc R
H4B H 0.9082 0.3780 0.4515 0.060 Uiso 1 1 calc R
C5 C 0.7866(4) 0.2895(2) 0.3799(2) 0.0436(8) Uani 1 1 d .
C6 C 0.7296(4) 0.2784(2) 0.29603(19) 0.0403(7) Uani 1 1 d .
H6 H 0.7478 0.3378 0.2669 0.054 Uiso 1 1 calc R
C7 C 0.5611(4) 0.2481(2) 0.2877(2) 0.0434(8) Uani 1 1 d .
H7A H 0.5541 0.1814 0.3036 0.058 Uiso 1 1 calc R
H7B H 0.5357 0.2504 0.2324 0.058 Uiso 1 1 calc R
C8 C 0.4333(4) 0.3035(2) 0.33194(19) 0.0385(7) Uani 1 1 d .
H8A H 0.3390 0.2663 0.3274 0.051 Uiso 1 1 calc R
H8B H 0.4614 0.3037 0.3869 0.051 Uiso 1 1 calc R
C9 C 0.3932(4) 0.4076(2) 0.30950(19) 0.0398(8) Uani 1 1 d .
C10 C 0.4812(3) 0.4847(2) 0.35564(19) 0.0365(7) Uani 1 1 d .
H10 H 0.4527 0.5477 0.3346 0.049 Uiso 1 1 calc R
C11 C 0.4551(4) 0.4860(2) 0.44527(18) 0.0352(7) Uani 1 1 d .
H11 H 0.3678 0.4442 0.4583 0.047 Uiso 1 1 calc R
C12 C 0.4227(3) 0.5875(2) 0.47630(19) 0.0382(7) Uani 1 1 d .
H12 H 0.5080 0.6286 0.4589 0.051 Uiso 1 1 calc R
C13 C 0.4252(4) 0.5870(3) 0.5662(2) 0.0479(8) Uani 1 1 d .
H13A H 0.4188 0.6524 0.5851 0.064 Uiso 1 1 calc R
H13B H 0.3353 0.5526 0.5853 0.064 Uiso 1 1 calc R
C14 C 0.5670(4) 0.5413(2) 0.5982(2) 0.0445(8) Uani 1 1 d .
H14 H 0.5982 0.5587 0.6484 0.059 Uiso 1 1 calc R
C15 C 0.7946(4) 0.4332(3) 0.5954(2) 0.0565(10) Uani 1 1 d .
H15A H 0.8029 0.4533 0.6490 0.085 Uiso 1 1 calc R
H15B H 0.8844 0.4537 0.5670 0.085 Uiso 1 1 calc R
H15C H 0.7871 0.3645 0.5933 0.085 Uiso 1 1 calc R
C16 C 0.7830(5) 0.2147(3) 0.4281(2) 0.0633(11) Uani 1 1 d .
H16A H 0.8211 0.2205 0.4788 0.084 Uiso 1 1 calc R
H16B H 0.7424 0.1566 0.4111 0.084 Uiso 1 1 calc R
C17 C 0.9648(4) 0.2130(3) 0.2440(2) 0.0460(8) Uani 1 1 d .
C18 C 1.0422(5) 0.1225(3) 0.2188(3) 0.0634(11) Uani 1 1 d .
H18A H 1.1246 0.1374 0.1832 0.095 Uiso 1 1 calc R
H18B H 0.9684 0.0817 0.1932 0.095 Uiso 1 1 calc R
H18C H 1.0834 0.0901 0.2639 0.095 Uiso 1 1 calc R
C19 C 0.4115(5) 0.4248(3) 0.2214(2) 0.0500(9) Uani 1 1 d .
H19A H 0.3532 0.3776 0.1931 0.075 Uiso 1 1 calc R
H19B H 0.5186 0.4199 0.2074 0.075 Uiso 1 1 calc R
H19C H 0.3741 0.4877 0.2086 0.075 Uiso 1 1 calc R
C20 C 0.2723(4) 0.6313(2) 0.4442(2) 0.0484(9) Uani 1 1 d .
H20 H 0.2707 0.6186 0.3877 0.064 Uiso 1 1 calc R
C21 C 0.1256(4) 0.5867(4) 0.4785(3) 0.0651(11) Uani 1 1 d .
H21A H 0.1274 0.5186 0.4703 0.098 Uiso 1 1 calc R
H21B H 0.0367 0.6137 0.4531 0.098 Uiso 1 1 calc R
H21C H 0.1209 0.6000 0.5336 0.098 Uiso 1 1 calc R
C22 C 0.2709(6) 0.7400(3) 0.4543(3) 0.0726(13) Uani 1 1 d .
H22A H 0.1791 0.7659 0.4309 0.109 Uiso 1 1 calc R
H22B H 0.3602 0.7670 0.4293 0.109 Uiso 1 1 calc R
H22C H 0.2725 0.7554 0.5091 0.109 Uiso 1 1 calc R
O1 O 0.6443(2) 0.47028(17) 0.34265(12) 0.0389(5) Uani 1 1 d .
O2 O 0.8129(2) 0.19874(17) 0.25867(15) 0.0462(6) Uani 1 1 d .
O3 O 1.0272(3) 0.2897(2) 0.25261(17) 0.0568(7) Uani 1 1 d .
O4 O 0.2348(3) 0.42597(17) 0.33000(15) 0.0478(6) Uani 1 1 d .
H4 H 0.1794 0.3846 0.3106 0.072 Uiso 1 1 calc R

loop_
_atom_site_aniso_label
_atom_site_aniso_U_11
_atom_site_aniso_U_22
_atom_site_aniso_U_33
_atom_site_aniso_U_23
_atom_site_aniso_U_13
_atom_site_aniso_U_12
C1 0.051(2) 0.0381(18) 0.0375(18) 0.0020(15) -0.0055(14) -0.0047(14)
C2 0.0392(17) 0.0355(17) 0.0363(17) 0.0011(13) -0.0006(13) -0.0008(12)
C3 0.0373(16) 0.0402(17) 0.0382(18) -0.0050(14) -0.0056(13) -0.0035(13)
C4 0.0393(18) 0.051(2) 0.046(2) -0.0084(16) -0.0016(15) -0.0040(14)
C5 0.0480(19) 0.0381(18) 0.0448(19) -0.0069(15) -0.0026(14) 0.0080(15)
C6 0.0424(18) 0.0359(17) 0.0427(18) -0.0034(14) 0.0008(14) 0.0047(14)
C7 0.0428(19) 0.0423(18) 0.0450(19) -0.0079(15) -0.0019(14) -0.0021(14)
C8 0.0352(16) 0.0419(18) 0.0385(18) -0.0007(14) 0.0019(13) -0.0010(13)
C9 0.0387(18) 0.0458(18) 0.0348(17) 0.0005(14) -0.0002(13) -0.0013(14)
C10 0.0380(17) 0.0336(16) 0.0380(18) 0.0027(14) 0.0018(13) 0.0018(12)
C11 0.0380(17) 0.0345(16) 0.0330(16) 0.0012(13) 0.0007(12) -0.0041(12)
C12 0.0338(16) 0.0399(17) 0.0408(18) -0.0009(14) 0.0028(13) -0.0011(13)
C13 0.052(2) 0.047(2) 0.044(2) -0.0067(16) -0.0032(15) -0.0007(16)
C14 0.051(2) 0.0443(19) 0.0377(18) 0.0011(15) -0.0057(15) -0.0021(15)
C15 0.058(2) 0.067(2) 0.045(2) -0.0006(19) -0.0145(17) 0.0065(18)
C16 0.091(3) 0.046(2) 0.053(2) -0.0056(18) -0.019(2) 0.012(2)
C17 0.045(2) 0.054(2) 0.0390(19) -0.0046(16) -0.0046(15) 0.0031(15)
C18 0.057(2) 0.067(3) 0.067(3) -0.021(2) -0.0064(18) 0.0175(18)
C19 0.059(2) 0.052(2) 0.039(2) -0.0009(16) -0.0013(16) -0.0009(17)
C20 0.0451(19) 0.047(2) 0.053(2) -0.0108(17) -0.0018(16) 0.0076(15)
C21 0.040(2) 0.093(3) 0.063(3) -0.016(2) 0.0001(18) 0.003(2)
C22 0.072(3) 0.057(2) 0.089(3) -0.012(2) -0.015(2) 0.023(2)
O1 0.0360(12) 0.0471(13) 0.0337(11) -0.0013(10) 0.0041(9) -0.0032(9)
O2 0.0430(13) 0.0444(13) 0.0513(14) -0.0114(12) -0.0013(10) 0.0019(9)
O3 0.0458(14) 0.0637(17) 0.0609(17) -0.0128(14) 0.0030(12) -0.0011(12)
O4 0.0338(12) 0.0530(15) 0.0566(15) -0.0098(12) -0.0042(10) -0.0008(10)

loop_
_atom_type_symbol
_atom_type_description
_atom_type_scat_dispersion_real
_atom_type_scat_dispersion_imag
_atom_type_scat_source
C C 0.0033 0.0016 'International Tables Vol C Tables 4.2.6.8 and 6.1.1.4'
H H 0.0000 0.0000 'International Tables Vol C Tables 4.2.6.8 and 6.1.1.4'
O O 0.0106 0.0060 'International Tables Vol C Tables 4.2.6.8 and 6.1.1.4'

loop_
_geom_angle_atom_site_label_1
_geom_angle_atom_site_label_2
_geom_angle_atom_site_label_3
_geom_angle
C14 C1 C15 121.5(3)
C14 C1 C2 120.5(3)
C15 C1 C2 118.0(3)
C1 C2 C11 116.3(3)
C1 C2 C3 113.3(3)
C11 C2 C3 104.0(2)
O1 C3 C4 106.7(3)
O1 C3 C2 106.2(2)
C4 C3 C2 116.3(3)
C5 C4 C3 114.0(3)
C16 C5 C4 122.9(3)
C16 C5 C6 119.7(3)
C4 C5 C6 117.4(3)
O2 C6 C5 109.1(3)
O2 C6 C7 102.7(2)
C5 C6 C7 115.2(3)
C6 C7 C8 120.0(3)
C9 C8 C7 120.7(3)
O4 C9 C19 108.0(3)
O4 C9 C10 102.9(3)
C19 C9 C10 110.1(3)
O4 C9 C8 108.8(3)
C19 C9 C8 111.7(3)
C10 C9 C8 114.9(3)
O1 C10 C9 108.0(3)
O1 C10 C11 107.2(2)
C9 C10 C11 116.3(3)
C12 C11 C2 112.8(2)
C12 C11 C10 112.3(3)
C2 C11 C10 103.9(2)
C13 C12 C11 109.8(3)
C13 C12 C20 111.7(3)
C11 C12 C20 113.4(3)
C14 C13 C12 112.4(3)
C1 C14 C13 124.3(3)
O3 C17 O2 122.8(3)
O3 C17 C18 125.7(3)
O2 C17 C18 111.4(3)
C22 C20 C21 110.7(3)
C22 C20 C12 111.2(3)
C21 C20 C12 113.8(3)
C3 O1 C10 111.5(2)
C17 O2 C6 116.5(3)

loop_
_geom_bond_atom_site_label_1
_geom_bond_atom_site_label_2
_geom_bond_distance
C1 C14 1.344(5)
C1 C15 1.498(5)
C1 C2 1.516(5)
C2 C11 1.544(4)
C2 C3 1.543(4)
C3 O1 1.434(4)
C3 C4 1.528(5)
C4 C5 1.500(5)
C5 C16 1.328(5)
C5 C6 1.523(5)
C6 O2 1.469(4)
C6 C7 1.525(5)
C7 C8 1.546(5)
C8 C9 1.540(5)
C9 O4 1.438(4)
C9 C19 1.531(5)
C9 C10 1.535(5)
C10 O1 1.443(4)
C10 C11 1.547(4)
C11 C12 1.536(4)
C12 C13 1.536(5)
C12 C20 1.539(5)
C13 C14 1.486(5)
C17 O3 1.208(4)
C17 O2 1.353(4)
C17 C18 1.492(5)
C20 C22 1.525(5)
C20 C21 1.530(6)

loop_
_geom_hbond_atom_site_label_D
_geom_hbond_atom_site_label_H
_geom_hbond_atom_site_label_A
_geom_hbond_distance_DH
_geom_hbond_distance_HA
_geom_hbond_distance_DA
_geom_hbond_angle_DHA
_geom_hbond_site_symmetry_A
O4 H4 O3 0.82 2.11 2.929(3) 173.9 1_455
